data_7134903
loop_
_publ_author_name
'Fukumoto, Ryo'
'Yokoo, Takuya'
'Sakuda, Eri'
'Omoto, Kenichiro'
'Horiuchi, Shinnosuke'
'Arikawa, Yasuhiro'
'Umakoshi, Keisuke'

_publ_section_title
;
 Covalently linked triarylborane-iridium(III) complex as a photocatalyst
 for CO<sub>2</sub> reduction.
;
_journal_issue 77
_journal_name_full 'Chemical communications (Cambridge, England)'
_journal_page_first 14943
_journal_page_last 14946
_journal_paper_doi 10.1039/d5cc03094c
_journal_volume 61
_journal_year 2025
_chemical_formula_sum 'C69 H73 B2 Cl2 F4 Ir N4'
_chemical_formula_weight 1319.03
_space_group_crystal_system monoclinic
_space_group_IT_number 14
_space_group_name_Hall '-P 2ybc'
_space_group_name_H-M_alt 'P 1 21/c 1'
_atom_sites_solution_hydrogens geom
_audit_block_doi 10.5517/ccdc.csd.cc2kdmcz
_audit_creation_method SHELXL-2019/3
_audit_update_record
;
2024-06-25 deposited with the CCDC.	2025-08-18 downloaded from the CCDC.
;
_cell_angle_alpha 90
_cell_angle_beta 100.954(4)
_cell_angle_gamma 90
_cell_formula_units_Z 4
_cell_length_a 24.023(6)
_cell_length_b 13.643(3)
_cell_length_c 19.181(5)
_cell_measurement_reflns_used 10021
_cell_measurement_temperature 93(2)
_cell_measurement_theta_max 27.5
_cell_measurement_theta_min 1.7
_cell_volume 6172(3)
_computing_cell_refinement 'CrystalClear-SM Expert 2.1 b46 (Rigaku. 2016)'
_computing_data_collection 'CrystalClear-SM Expert 2.1 b46 (Rigaku. 2016)'
_computing_data_reduction 'CrystalClear-SM Expert 2.1 b46 (Rigaku. 2016)'
_computing_molecular_graphics 'shelXle (Huebschle, 2014)'
_computing_publication_material 'enCIFer 1.7.3, CCDC, 2008'
_computing_structure_refinement 'SHELXL-2018/3 (Sheldrick, 2018)'
_computing_structure_solution 'SHELXT 2018/2 (Sheldrick, 2018)'
_diffrn_ambient_temperature 93(2)
_diffrn_measured_fraction_theta_full 0.999
_diffrn_measured_fraction_theta_max 0.997
_diffrn_measurement_device_type 'Rigaku Saturn70'
_diffrn_measurement_method \w
_diffrn_radiation_type MoK\a
_diffrn_radiation_wavelength 0.71075
_diffrn_reflns_av_R_equivalents 0.1634
_diffrn_reflns_av_unetI/netI 0.1833
_diffrn_reflns_Laue_measured_fraction_full 0.999
_diffrn_reflns_Laue_measured_fraction_max 0.997
_diffrn_reflns_limit_h_max 31
_diffrn_reflns_limit_h_min -31
_diffrn_reflns_limit_k_max 17
_diffrn_reflns_limit_k_min -17
_diffrn_reflns_limit_l_max 24
_diffrn_reflns_limit_l_min -23
_diffrn_reflns_number 52633
_diffrn_reflns_point_group_measured_fraction_full 0.999
_diffrn_reflns_point_group_measured_fraction_max 0.997
_diffrn_reflns_theta_full 25.242
_diffrn_reflns_theta_max 27.475
_diffrn_reflns_theta_min 1.724
_diffrn_source 'Rotating Anode'
_exptl_absorpt_coefficient_mu 2.307
_exptl_absorpt_correction_T_max 1.000
_exptl_absorpt_correction_T_min 0.838
_exptl_absorpt_correction_type multi-scan
_exptl_absorpt_process_details 'REQAB (Rigaku, 1998)'
_exptl_crystal_colour Yellow
_exptl_crystal_density_diffrn 1.419
_exptl_crystal_description Chip
_exptl_crystal_F_000 2688
_exptl_crystal_size_max 0.110
_exptl_crystal_size_mid 0.060
_exptl_crystal_size_min 0.020
_refine_diff_density_max 0.906
_refine_diff_density_min -0.856
_refine_diff_density_rms 0.152
_refine_ls_extinction_method none
_refine_ls_goodness_of_fit_ref 1.200
_refine_ls_hydrogen_treatment constr
_refine_ls_matrix_type full
_refine_ls_number_parameters 752
_refine_ls_number_reflns 14108
_refine_ls_number_restraints 0
_refine_ls_restrained_S_all 1.200
_refine_ls_R_factor_all 0.1960
_refine_ls_R_factor_gt 0.1310
_refine_ls_shift/su_max 0.001
_refine_ls_shift/su_mean 0.000
_refine_ls_structure_factor_coef Fsqd
_refine_ls_weighting_details 'w=1/[\s^2^(Fo^2^)+(0.0120P)^2^+28.4704P] where P=(Fo^2^+2Fc^2^)/3'
_refine_ls_weighting_scheme calc
_refine_ls_wR_factor_gt 0.1597
_refine_ls_wR_factor_ref 0.1845
_reflns_Friedel_coverage 0.000
_reflns_number_gt 8793
_reflns_number_total 14108
_reflns_threshold_expression 'I > 2\s(I)'
_cod_data_source_file d5cc03094c2.cif
_cod_data_source_block shelx_trans
_cod_depositor_comments
;
The following automatic conversions were performed:

data item '_exptl_absorpt_correction_type' value 'Multi-scan' was
changed to 'multi-scan' in accordance with the
/home/data/users/saulius/crontab/automatic-downloads/rss-feeds/RSC/lib/dictionaries/cif_core.dic
dictionary named 'cif_core.dic' version 2.4.2 last updated on
2011-04-26.

Automatic conversion script
Id: cif_fix_values 8170 2020-07-09 18:12:32Z antanas 

 Adding full bibliography for 7134903.cif.
;
_cod_original_sg_symbol_H-M 'P 21/c'
_cod_database_code 7134903
_shelx_shelxl_version_number 2019/3
_shelx_space_group_comment
;
The symmetry employed for this shelxl refinement is uniquely defined
by the following loop, which should always be used as a source of
symmetry information in preference to the above space-group names.
They are only intended as comments.
;
_shelx_estimated_absorpt_t_min 0.785
_shelx_estimated_absorpt_t_max 0.955

loop_
_space_group_symop_operation_xyz
'x, y, z'
'-x, y+1/2, -z+1/2'
'-x, -y, -z'
'x, -y-1/2, z-1/2'

loop_
_atom_site_label
_atom_site_type_symbol
_atom_site_fract_x
_atom_site_fract_y
_atom_site_fract_z
_atom_site_U_iso_or_equiv
_atom_site_adp_type
_atom_site_occupancy
_atom_site_site_symmetry_order
_atom_site_calc_flag
_atom_site_refinement_flags_posn
_atom_site_refinement_flags_adp
_atom_site_refinement_flags_occupancy
_atom_site_disorder_assembly
_atom_site_disorder_group
Ir1 Ir 0.09130(2) 0.54233(4) 0.21476(3) 0.03536(14) Uani 1 1 d . . . . .
N1 N 0.1220(4) 0.4096(7) 0.2545(5) 0.041(3) Uani 1 1 d . . . . .
C1 C 0.1286(5) 0.3403(10) 0.2025(8) 0.053(4) Uani 1 1 d . . . . .
C2 C 0.1499(5) 0.2467(9) 0.2233(8) 0.050(4) Uani 1 1 d . . . . .
H2 H 0.154568 0.199033 0.188802 0.060 Uiso 1 1 calc R U . . .
C3 C 0.1637(5) 0.2258(10) 0.2937(8) 0.055(4) Uani 1 1 d . . . . .
H3 H 0.177636 0.162263 0.307909 0.066 Uiso 1 1 calc R U . . .
C4 C 0.1581(5) 0.2935(9) 0.3451(7) 0.049(4) Uani 1 1 d . . . . .
H4 H 0.169110 0.278427 0.394153 0.059 Uiso 1 1 calc R U . . .
C5 C 0.1359(5) 0.3846(10) 0.3228(7) 0.046(3) Uani 1 1 d . . . . .
H5 H 0.130330 0.431167 0.357645 0.056 Uiso 1 1 calc R U . . .
C6 C 0.1089(5) 0.3761(10) 0.1304(7) 0.039(3) Uani 1 1 d . . . . .
C7 C 0.0899(4) 0.4717(9) 0.1233(6) 0.037(3) Uani 1 1 d . . . . .
C8 C 0.0728(5) 0.5038(10) 0.0537(6) 0.048(3) Uani 1 1 d . . . . .
H8 H 0.059446 0.569217 0.046317 0.058 Uiso 1 1 calc R U . . .
C9 C 0.0740(5) 0.4470(12) -0.0046(7) 0.062(4) Uani 1 1 d . . . . .
H9 H 0.061065 0.472521 -0.050923 0.075 Uiso 1 1 calc R U . . .
C10 C 0.0943(5) 0.3523(11) 0.0043(7) 0.056(4) Uani 1 1 d . . . . .
H10 H 0.096371 0.313373 -0.036247 0.067 Uiso 1 1 calc R U . . .
C11 C 0.1117(5) 0.3132(11) 0.0715(8) 0.056(4) Uani 1 1 d . . . . .
H11 H 0.124953 0.247576 0.078282 0.067 Uiso 1 1 calc R U . . .
N2 N 0.0682(4) 0.6759(7) 0.1679(5) 0.034(2) Uani 1 1 d . . . . .
C12 C 0.1093(6) 0.7312(10) 0.1494(7) 0.048(3) Uani 1 1 d . . . . .
C13 C 0.0965(6) 0.8207(9) 0.1144(6) 0.048(4) Uani 1 1 d . . . . .
H13 H 0.125904 0.859039 0.101399 0.058 Uiso 1 1 calc R U . . .
C14 C 0.0421(7) 0.8526(10) 0.0990(7) 0.058(4) Uani 1 1 d . . . . .
H14 H 0.032973 0.912168 0.073847 0.069 Uiso 1 1 calc R U . . .
C15 C 0.0007(6) 0.7982(9) 0.1202(6) 0.046(3) Uani 1 1 d . . . . .
H15 H -0.037133 0.822094 0.112339 0.056 Uiso 1 1 calc R U . . .
C16 C 0.0134(5) 0.7078(9) 0.1532(6) 0.043(3) Uani 1 1 d . . . . .
H16 H -0.015969 0.668545 0.165421 0.051 Uiso 1 1 calc R U . . .
C17 C 0.1654(6) 0.6841(10) 0.1676(7) 0.049(4) Uani 1 1 d . . . . .
C18 C 0.1676(5) 0.5945(9) 0.2032(6) 0.041(3) Uani 1 1 d . . . . .
C19 C 0.2205(5) 0.5490(11) 0.2212(7) 0.054(4) Uani 1 1 d . . . . .
H19 H 0.222615 0.486166 0.242866 0.064 Uiso 1 1 calc R U . . .
C20 C 0.2712(6) 0.5928(12) 0.2084(8) 0.069(5) Uani 1 1 d . . . . .
H20 H 0.307134 0.562790 0.223465 0.083 Uiso 1 1 calc R U . . .
C21 C 0.2655(7) 0.6821(12) 0.1727(8) 0.074(5) Uani 1 1 d . . . . .
H21 H 0.298270 0.711847 0.161041 0.089 Uiso 1 1 calc R U . . .
C22 C 0.2143(6) 0.7288(11) 0.1537(8) 0.065(4) Uani 1 1 d . . . . .
H22 H 0.212211 0.791128 0.131161 0.078 Uiso 1 1 calc R U . . .
N3 N 0.0833(4) 0.6103(6) 0.3131(5) 0.032(2) Uani 1 1 d . . . . .
C23 C 0.0297(5) 0.6078(8) 0.3288(6) 0.034(3) Uani 1 1 d . . . . .
C24 C 0.0168(6) 0.6621(9) 0.3856(7) 0.050(4) Uani 1 1 d . . . . .
H24 H -0.020666 0.663839 0.394783 0.059 Uiso 1 1 calc R U . . .
C25 C 0.0612(7) 0.7139(9) 0.4287(6) 0.053(4) Uani 1 1 d . . . . .
H25 H 0.053983 0.749960 0.468462 0.063 Uiso 1 1 calc R U . . .
C26 C 0.1141(6) 0.7127(8) 0.4137(7) 0.049(4) Uani 1 1 d . . . . .
H26 H 0.144017 0.748353 0.442141 0.059 Uiso 1 1 calc R U . . .
C27 C 0.1238(5) 0.6585(8) 0.3562(6) 0.043(3) Uani 1 1 d . . . . .
H27 H 0.161313 0.655733 0.347212 0.052 Uiso 1 1 calc R U . . .
N4 N 0.0085(4) 0.5025(7) 0.2283(5) 0.038(2) Uani 1 1 d . . . . .
C28 C -0.0106(5) 0.5479(9) 0.2808(6) 0.036(3) Uani 1 1 d . . . . .
C29 C -0.0671(5) 0.5352(8) 0.2908(6) 0.036(3) Uani 1 1 d . . . . .
H29 H -0.079853 0.566138 0.329241 0.043 Uiso 1 1 calc R U . . .
C30 C -0.1033(5) 0.4768(8) 0.2434(6) 0.038(3) Uani 1 1 d . . . . .
C31 C -0.0830(5) 0.4264(9) 0.1916(7) 0.047(3) Uani 1 1 d . . . . .
H31 H -0.106727 0.382993 0.160373 0.056 Uiso 1 1 calc R U . . .
C32 C -0.0260(5) 0.4409(8) 0.1860(6) 0.041(3) Uani 1 1 d . . . . .
H32 H -0.011314 0.405589 0.150831 0.050 Uiso 1 1 calc R U . . .
C33 C -0.1622(5) 0.4638(10) 0.2476(6) 0.047(3) Uani 1 1 d . . . . .
C34 C -0.2117(5) 0.4572(9) 0.2510(6) 0.044(3) Uani 1 1 d . . . . .
C35 C -0.2696(5) 0.4481(10) 0.2539(6) 0.042(3) Uani 1 1 d . . . . .
C40 C -0.3032(6) 0.3804(9) 0.2072(7) 0.047(3) Uani 1 1 d . . . . .
C41 C -0.3613(6) 0.3710(10) 0.2101(7) 0.048(3) Uani 1 1 d . . . . .
C42 C -0.3867(5) 0.4298(10) 0.2558(7) 0.050(4) Uani 1 1 d . . . . .
C43 C -0.3528(6) 0.4952(10) 0.3009(8) 0.055(4) Uani 1 1 d . . . . .
C44 C -0.2938(6) 0.5029(9) 0.2991(6) 0.045(3) Uani 1 1 d . . . . .
C45 C -0.2767(5) 0.3166(10) 0.1587(7) 0.060(4) Uani 1 1 d . . . . .
H45A H -0.299593 0.319097 0.110684 0.091 Uiso 1 1 calc R U . . .
H45B H -0.274854 0.248893 0.176089 0.091 Uiso 1 1 calc R U . . .
H45C H -0.238290 0.340107 0.157766 0.091 Uiso 1 1 calc R U . . .
C46 C -0.3957(5) 0.2950(11) 0.1619(7) 0.067(4) Uani 1 1 d . . . . .
H46A H -0.435882 0.301433 0.164499 0.101 Uiso 1 1 calc R U . . .
H46B H -0.382436 0.229169 0.177274 0.101 Uiso 1 1 calc R U . . .
H46C H -0.390898 0.305570 0.112813 0.101 Uiso 1 1 calc R U . . .
C47 C -0.3767(5) 0.5613(11) 0.3513(7) 0.070(5) Uani 1 1 d . . . . .
H47A H -0.356646 0.624160 0.355443 0.105 Uiso 1 1 calc R U . . .
H47B H -0.371883 0.530159 0.398071 0.105 Uiso 1 1 calc R U . . .
H47C H -0.417168 0.572378 0.332900 0.105 Uiso 1 1 calc R U . . .
C48 C -0.2564(5) 0.5741(10) 0.3507(7) 0.063(4) Uani 1 1 d . . . . .
H48A H -0.216568 0.564792 0.347433 0.094 Uiso 1 1 calc R U . . .
H48B H -0.261391 0.560971 0.399343 0.094 Uiso 1 1 calc R U . . .
H48C H -0.267697 0.641815 0.337890 0.094 Uiso 1 1 calc R U . . .
B1 B -0.4525(6) 0.4257(12) 0.2556(10) 0.055(5) Uani 1 1 d . . . . .
C49 C -0.4748(5) 0.3998(10) 0.3267(7) 0.052(4) Uani 1 1 d . . . . .
C50 C -0.5193(6) 0.4562(11) 0.3481(8) 0.064(4) Uani 1 1 d . . . . .
C51 C -0.5350(6) 0.4359(12) 0.4116(8) 0.065(4) Uani 1 1 d . . . . .
H51 H -0.564017 0.474653 0.425102 0.078 Uiso 1 1 calc R U . . .
C52 C -0.5108(6) 0.3616(12) 0.4577(8) 0.062(4) Uani 1 1 d . . . . .
C53 C -0.4678(5) 0.3098(11) 0.4371(7) 0.058(4) Uani 1 1 d . . . . .
H53 H -0.449961 0.258832 0.467004 0.069 Uiso 1 1 calc R U . . .
C54 C -0.4487(5) 0.3294(11) 0.3724(8) 0.058(4) Uani 1 1 d . . . . .
C55 C -0.5488(5) 0.5375(12) 0.3021(7) 0.077(5) Uani 1 1 d . . . . .
H55A H -0.568282 0.510329 0.256744 0.116 Uiso 1 1 calc R U . . .
H55B H -0.520745 0.586002 0.293500 0.116 Uiso 1 1 calc R U . . .
H55C H -0.576488 0.569147 0.326268 0.116 Uiso 1 1 calc R U . . .
C56 C -0.5317(6) 0.3397(11) 0.5250(7) 0.071(5) Uani 1 1 d . . . . .
H56A H -0.544774 0.400392 0.544005 0.106 Uiso 1 1 calc R U . . .
H56B H -0.500841 0.311342 0.560008 0.106 Uiso 1 1 calc R U . . .
H56C H -0.563218 0.292921 0.515056 0.106 Uiso 1 1 calc R U . . .
C57 C -0.4035(6) 0.2604(11) 0.3560(8) 0.079(5) Uani 1 1 d . . . . .
H57A H -0.418124 0.224695 0.311984 0.119 Uiso 1 1 calc R U . . .
H57B H -0.393096 0.213607 0.395088 0.119 Uiso 1 1 calc R U . . .
H57C H -0.369930 0.298154 0.350271 0.119 Uiso 1 1 calc R U . . .
C58 C -0.4949(6) 0.4445(11) 0.1847(7) 0.062(4) Uani 1 1 d . . . . .
C59 C -0.5428(6) 0.3846(12) 0.1613(9) 0.066(4) Uani 1 1 d . . . . .
C60 C -0.5811(6) 0.4021(13) 0.0982(9) 0.076(5) Uani 1 1 d . . . . .
H60 H -0.612511 0.359137 0.084930 0.092 Uiso 1 1 calc R U . . .
C61 C -0.5748(7) 0.4788(12) 0.0553(8) 0.065(4) Uani 1 1 d . . . . .
C62 C -0.5283(6) 0.5406(11) 0.0764(8) 0.067(4) Uani 1 1 d . . . . .
H62 H -0.523164 0.594709 0.047151 0.081 Uiso 1 1 calc R U . . .
C63 C -0.4888(6) 0.5252(11) 0.1397(8) 0.059(4) Uani 1 1 d . . . . .
C64 C -0.5539(6) 0.2959(11) 0.2049(8) 0.074(5) Uani 1 1 d . . . . .
H64A H -0.580826 0.251978 0.175388 0.111 Uiso 1 1 calc R U . . .
H64B H -0.569708 0.317655 0.245797 0.111 Uiso 1 1 calc R U . . .
H64C H -0.518176 0.261025 0.221683 0.111 Uiso 1 1 calc R U . . .
C65 C -0.6178(7) 0.5021(13) -0.0118(8) 0.101(6) Uani 1 1 d . . . . .
H65A H -0.597760 0.517770 -0.050417 0.151 Uiso 1 1 calc R U . . .
H65B H -0.640865 0.558307 -0.003053 0.151 Uiso 1 1 calc R U . . .
H65C H -0.642328 0.445098 -0.025166 0.151 Uiso 1 1 calc R U . . .
C66 C -0.4400(6) 0.5995(10) 0.1587(8) 0.078(5) Uani 1 1 d . . . . .
H66A H -0.404721 0.570081 0.150026 0.116 Uiso 1 1 calc R U . . .
H66B H -0.435548 0.617520 0.208914 0.116 Uiso 1 1 calc R U . . .
H66C H -0.448646 0.658297 0.129244 0.116 Uiso 1 1 calc R U . . .
B1A B -0.1270(7) 0.5468(13) 0.4920(7) 0.047(4) Uani 1 1 d . . . . .
F1A F -0.1086(3) 0.5654(6) 0.4290(4) 0.068(2) Uani 1 1 d . . . . .
F2A F -0.0817(3) 0.5278(5) 0.5453(4) 0.061(2) Uani 1 1 d . . . . .
F3A F -0.1595(3) 0.6221(5) 0.5079(4) 0.069(2) Uani 1 1 d . . . . .
F4A F -0.1604(3) 0.4608(6) 0.4817(4) 0.063(2) Uani 1 1 d . . . . .
C1S C 0.2288(7) 0.4653(13) 0.0386(8) 0.095(6) Uani 1 1 d . . . . .
H1SA H 0.193206 0.472458 0.056975 0.113 Uiso 1 1 calc R U . . .
H1SB H 0.256551 0.513040 0.063842 0.113 Uiso 1 1 calc R U . . .
Cl1S Cl 0.2157(2) 0.4916(5) -0.0519(3) 0.130(2) Uani 1 1 d . . . . .
Cl2S Cl 0.2553(2) 0.3463(5) 0.0561(3) 0.139(2) Uani 1 1 d . . . . .
C3S C -0.3137(8) 0.7735(16) 0.6863(11) 0.151(10) Uani 1 1 d . . . . .
H3SA H -0.274537 0.778062 0.712197 0.227 Uiso 1 1 calc R U . . .
H3SB H -0.336439 0.736535 0.714640 0.227 Uiso 1 1 calc R U . . .
H3SC H -0.329529 0.839554 0.677304 0.227 Uiso 1 1 calc R U . . .
C4S C -0.3149(7) 0.7209(15) 0.6153(10) 0.105(7) Uani 1 1 d . . . . .
H4SA H -0.351867 0.732774 0.583564 0.126 Uiso 1 1 calc R U . . .
H4SB H -0.284793 0.748003 0.592131 0.126 Uiso 1 1 calc R U . . .
C5S C -0.3060(6) 0.6120(13) 0.6259(8) 0.081(5) Uani 1 1 d . . . . .
H5SA H -0.336514 0.586138 0.648966 0.097 Uiso 1 1 calc R U . . .
H5SB H -0.269616 0.601586 0.659189 0.097 Uiso 1 1 calc R U . . .
C6S C -0.3051(6) 0.5510(13) 0.5580(8) 0.082(5) Uani 1 1 d . . . . .
H6SA H -0.341913 0.560027 0.525251 0.098 Uiso 1 1 calc R U . . .
H6SB H -0.275270 0.577874 0.534322 0.098 Uiso 1 1 calc R U . . .
C7S C -0.2947(7) 0.4416(12) 0.5693(9) 0.086(6) Uani 1 1 d . . . . .
H7SA H -0.257771 0.432869 0.601725 0.103 Uiso 1 1 calc R U . . .
H7SB H -0.324307 0.415217 0.593714 0.103 Uiso 1 1 calc R U . . .
C8S C -0.2944(7) 0.3813(13) 0.5046(8) 0.098(6) Uani 1 1 d . . . . .
H8SA H -0.333154 0.375750 0.477315 0.148 Uiso 1 1 calc R U . . .
H8SB H -0.279656 0.315849 0.518655 0.148 Uiso 1 1 calc R U . . .
H8SC H -0.270261 0.412752 0.475319 0.148 Uiso 1 1 calc R U . . .

loop_
_atom_site_aniso_label
_atom_site_aniso_U_11
_atom_site_aniso_U_22
_atom_site_aniso_U_33
_atom_site_aniso_U_23
_atom_site_aniso_U_13
_atom_site_aniso_U_12
Ir1 0.0301(2) 0.0398(3) 0.0388(3) -0.0055(3) 0.01328(19) -0.0048(3)
N1 0.033(6) 0.043(6) 0.053(7) -0.008(5) 0.024(5) -0.008(5)
C1 0.030(7) 0.051(9) 0.081(11) -0.015(8) 0.021(7) -0.014(7)
C2 0.051(9) 0.041(8) 0.068(10) -0.007(7) 0.032(8) -0.017(7)
C3 0.042(8) 0.039(8) 0.093(12) 0.005(8) 0.031(9) -0.003(7)
C4 0.052(9) 0.042(8) 0.058(9) 0.006(7) 0.022(7) 0.018(7)
C5 0.031(7) 0.064(9) 0.044(8) 0.001(7) 0.009(6) 0.000(7)
C6 0.021(6) 0.054(8) 0.045(8) -0.008(7) 0.010(6) -0.005(6)
C7 0.020(6) 0.049(8) 0.040(7) -0.006(6) 0.003(5) -0.006(6)
C8 0.037(8) 0.063(9) 0.044(8) -0.020(7) 0.006(6) 0.001(7)
C9 0.041(8) 0.105(13) 0.038(8) -0.021(9) -0.002(6) 0.003(9)
C10 0.037(8) 0.078(11) 0.057(10) -0.038(8) 0.020(7) 0.001(8)
C11 0.030(8) 0.071(10) 0.070(11) -0.006(9) 0.019(7) 0.009(7)
N2 0.030(6) 0.043(6) 0.029(5) -0.003(5) 0.008(4) -0.009(5)
C12 0.044(8) 0.053(9) 0.046(9) -0.013(7) 0.007(7) -0.008(7)
C13 0.062(10) 0.049(8) 0.038(8) -0.001(7) 0.018(7) -0.023(8)
C14 0.079(12) 0.049(9) 0.044(9) -0.001(7) 0.006(8) 0.002(9)
C15 0.058(9) 0.036(7) 0.050(8) -0.008(6) 0.023(7) -0.011(7)
C16 0.046(8) 0.050(8) 0.036(7) 0.008(6) 0.017(6) -0.005(7)
C17 0.046(9) 0.063(9) 0.042(8) -0.015(7) 0.020(7) -0.026(8)
C18 0.040(8) 0.050(8) 0.038(7) -0.001(6) 0.022(6) -0.010(7)
C19 0.032(7) 0.072(10) 0.059(9) -0.017(8) 0.014(6) -0.001(8)
C20 0.035(8) 0.095(13) 0.082(12) -0.009(10) 0.019(8) -0.018(9)
C21 0.055(11) 0.084(12) 0.089(13) -0.007(10) 0.027(10) -0.040(10)
C22 0.052(10) 0.067(10) 0.080(12) -0.008(9) 0.025(9) 0.001(9)
N3 0.031(6) 0.034(5) 0.031(5) -0.003(4) 0.004(4) -0.001(5)
C23 0.042(7) 0.038(7) 0.026(6) 0.006(5) 0.014(6) 0.015(6)
C24 0.068(10) 0.039(8) 0.045(8) 0.001(6) 0.021(8) 0.006(7)
C25 0.091(12) 0.044(8) 0.030(7) 0.002(6) 0.029(8) 0.014(8)
C26 0.070(10) 0.031(7) 0.043(8) -0.012(6) 0.003(7) 0.008(7)
C27 0.046(8) 0.039(7) 0.044(8) -0.002(6) 0.008(7) 0.003(6)
N4 0.041(6) 0.034(5) 0.037(6) -0.003(5) 0.002(5) 0.005(5)
C28 0.038(7) 0.043(7) 0.029(6) 0.010(6) 0.010(5) 0.005(7)
C29 0.036(6) 0.038(7) 0.041(7) 0.007(6) 0.025(6) 0.011(6)
C30 0.021(6) 0.039(7) 0.055(8) 0.009(6) 0.012(6) 0.007(6)
C31 0.034(7) 0.056(9) 0.053(8) -0.005(7) 0.017(6) -0.012(6)
C32 0.037(7) 0.039(7) 0.056(8) -0.020(6) 0.030(6) -0.005(6)
C33 0.043(8) 0.049(8) 0.053(8) -0.009(7) 0.019(7) 0.010(7)
C34 0.038(7) 0.043(7) 0.055(8) 0.015(7) 0.018(6) 0.006(7)
C35 0.042(7) 0.051(8) 0.037(7) 0.002(7) 0.015(6) -0.006(7)
C40 0.044(8) 0.044(8) 0.056(9) 0.009(7) 0.020(7) -0.006(7)
C41 0.046(8) 0.050(8) 0.049(8) 0.001(7) 0.015(7) -0.013(7)
C42 0.032(7) 0.053(9) 0.063(10) 0.012(7) 0.005(7) 0.009(7)
C43 0.044(8) 0.061(9) 0.070(10) 0.008(8) 0.035(8) 0.007(8)
C44 0.046(8) 0.054(8) 0.033(7) 0.007(6) 0.004(6) 0.002(7)
C45 0.049(9) 0.074(10) 0.059(10) 0.004(8) 0.012(8) -0.004(8)
C46 0.034(8) 0.094(12) 0.074(11) -0.006(9) 0.011(8) -0.022(8)
C47 0.044(9) 0.098(13) 0.071(10) -0.007(9) 0.020(8) 0.020(9)
C48 0.043(8) 0.097(12) 0.056(9) 0.004(8) 0.027(7) -0.005(8)
B1 0.024(8) 0.056(11) 0.082(13) 0.000(9) 0.002(8) 0.003(8)
C49 0.032(7) 0.077(10) 0.051(9) 0.014(8) 0.021(7) 0.010(7)
C50 0.047(9) 0.070(10) 0.076(11) 0.014(10) 0.018(8) 0.004(9)
C51 0.036(8) 0.095(13) 0.070(10) 0.006(10) 0.028(8) -0.007(8)
C52 0.049(9) 0.089(12) 0.052(9) -0.007(9) 0.019(8) -0.002(9)
C53 0.038(8) 0.082(11) 0.055(9) 0.005(8) 0.013(7) 0.002(8)
C54 0.026(7) 0.082(11) 0.070(10) 0.008(9) 0.017(7) 0.002(7)
C55 0.045(9) 0.107(13) 0.088(12) 0.012(11) 0.033(8) 0.024(10)
C56 0.052(10) 0.113(14) 0.052(10) 0.003(9) 0.023(8) 0.012(9)
C57 0.056(10) 0.107(14) 0.084(12) 0.006(10) 0.035(9) 0.015(10)
C58 0.050(9) 0.076(11) 0.061(10) 0.005(9) 0.014(8) 0.004(9)
C59 0.034(8) 0.085(12) 0.081(12) 0.007(10) 0.013(8) 0.008(9)
C60 0.039(9) 0.101(14) 0.089(13) 0.008(11) 0.013(9) -0.016(9)
C61 0.059(10) 0.071(11) 0.066(11) -0.014(9) 0.016(9) -0.013(9)
C62 0.080(12) 0.063(10) 0.060(10) 0.006(9) 0.014(9) 0.006(10)
C63 0.051(9) 0.073(11) 0.059(10) 0.017(8) 0.031(8) -0.003(8)
C64 0.044(9) 0.093(13) 0.078(12) -0.007(10) -0.007(8) -0.022(9)
C65 0.075(12) 0.148(18) 0.068(12) 0.002(11) -0.014(10) -0.012(12)
C66 0.072(12) 0.080(12) 0.083(12) 0.002(10) 0.023(10) -0.025(10)
B1A 0.053(10) 0.051(9) 0.031(8) 0.001(8) -0.001(7) -0.007(10)
F1A 0.075(6) 0.073(6) 0.064(5) 0.002(4) 0.035(5) 0.006(5)
F2A 0.055(5) 0.065(5) 0.058(5) 0.000(4) -0.004(4) 0.002(4)
F3A 0.096(7) 0.052(5) 0.067(6) -0.003(4) 0.038(5) 0.024(5)
F4A 0.055(5) 0.059(5) 0.075(5) 0.000(5) 0.013(4) 0.008(5)
C1S 0.109(15) 0.111(15) 0.064(11) 0.008(11) 0.017(10) -0.038(13)
Cl1S 0.081(3) 0.227(7) 0.085(3) 0.031(4) 0.021(3) -0.024(4)
Cl2S 0.074(4) 0.157(6) 0.194(6) 0.040(5) 0.046(4) 0.013(4)
C3S 0.078(15) 0.22(3) 0.16(2) -0.10(2) 0.030(15) 0.014(16)
C4S 0.080(14) 0.124(18) 0.104(17) 0.021(14) -0.003(12) 0.022(13)
C5S 0.040(9) 0.124(16) 0.074(12) 0.024(12) 0.001(8) -0.002(10)
C6S 0.061(11) 0.124(16) 0.061(11) -0.010(12) 0.011(8) -0.007(12)
C7S 0.085(13) 0.080(13) 0.095(14) 0.045(11) 0.020(11) 0.037(11)
C8S 0.111(16) 0.121(16) 0.072(12) -0.006(12) 0.041(12) -0.003(13)

loop_
_atom_type_symbol
_atom_type_description
_atom_type_scat_dispersion_real
_atom_type_scat_dispersion_imag
_atom_type_scat_source
C C 0.0033 0.0016 'International Tables Vol C Tables 4.2.6.8 and 6.1.1.4'
H H 0.0000 0.0000 'International Tables Vol C Tables 4.2.6.8 and 6.1.1.4'
B B 0.0013 0.0007 'International Tables Vol C Tables 4.2.6.8 and 6.1.1.4'
F F 0.0171 0.0103 'International Tables Vol C Tables 4.2.6.8 and 6.1.1.4'
Ir Ir -1.4442 7.9887 'International Tables Vol C Tables 4.2.6.8 and 6.1.1.4'
N N 0.0061 0.0033 'International Tables Vol C Tables 4.2.6.8 and 6.1.1.4'
Cl Cl 0.1484 0.1585 'International Tables Vol C Tables 4.2.6.8 and 6.1.1.4'

loop_
_geom_angle_atom_site_label_1
_geom_angle_atom_site_label_2
_geom_angle_atom_site_label_3
_geom_angle
_geom_angle_site_symmetry_1
_geom_angle_site_symmetry_3
_geom_angle_publ_flag
C7 Ir1 C18 86.4(4) . . ?
C7 Ir1 N1 81.1(5) . . ?
C18 Ir1 N1 94.7(4) . . ?
C7 Ir1 N2 94.9(4) . . ?
C18 Ir1 N2 79.4(4) . . ?
N1 Ir1 N2 173.1(4) . . ?
C7 Ir1 N4 97.1(4) . . ?
C18 Ir1 N4 174.2(4) . . ?
N1 Ir1 N4 90.4(3) . . ?
N2 Ir1 N4 95.6(3) . . ?
C7 Ir1 N3 173.2(4) . . ?
C18 Ir1 N3 100.3(4) . . ?
N1 Ir1 N3 98.1(4) . . ?
N2 Ir1 N3 86.5(3) . . ?
N4 Ir1 N3 76.2(4) . . ?
C5 N1 C1 118.9(12) . . ?
C5 N1 Ir1 126.7(9) . . ?
C1 N1 Ir1 114.4(9) . . ?
N1 C1 C2 119.7(13) . . ?
N1 C1 C6 112.8(12) . . ?
C2 C1 C6 127.5(13) . . ?
C3 C2 C1 118.7(13) . . ?
C2 C3 C4 122.2(13) . . ?
C3 C4 C5 117.6(13) . . ?
N1 C5 C4 122.8(13) . . ?
C7 C6 C11 123.7(12) . . ?
C7 C6 C1 116.8(12) . . ?
C11 C6 C1 119.5(13) . . ?
C6 C7 C8 115.1(11) . . ?
C6 C7 Ir1 114.8(9) . . ?
C8 C7 Ir1 130.1(10) . . ?
C9 C8 C7 124.0(13) . . ?
C8 C9 C10 119.5(13) . . ?
C9 C10 C11 120.8(13) . . ?
C10 C11 C6 116.9(13) . . ?
C12 N2 C16 119.7(11) . . ?
C12 N2 Ir1 117.4(9) . . ?
C16 N2 Ir1 122.8(8) . . ?
N2 C12 C13 120.7(13) . . ?
N2 C12 C17 112.1(12) . . ?
C13 C12 C17 127.1(13) . . ?
C14 C13 C12 120.0(13) . . ?
C13 C14 C15 119.2(13) . . ?
C14 C15 C16 120.5(13) . . ?
N2 C16 C15 119.7(11) . . ?
C22 C17 C18 121.4(14) . . ?
C22 C17 C12 121.9(13) . . ?
C18 C17 C12 116.6(12) . . ?
C17 C18 C19 117.3(12) . . ?
C17 C18 Ir1 114.2(10) . . ?
C19 C18 Ir1 128.3(10) . . ?
C18 C19 C20 122.7(14) . . ?
C21 C20 C19 116.5(14) . . ?
C22 C21 C20 122.5(14) . . ?
C21 C22 C17 119.4(15) . . ?
C27 N3 C23 118.8(10) . . ?
C27 N3 Ir1 125.9(8) . . ?
C23 N3 Ir1 115.2(7) . . ?
N3 C23 C24 120.8(12) . . ?
N3 C23 C28 114.4(10) . . ?
C24 C23 C28 124.8(12) . . ?
C23 C24 C25 117.9(13) . . ?
C26 C25 C24 120.2(12) . . ?
C25 C26 C27 118.9(13) . . ?
N3 C27 C26 123.2(12) . . ?
C28 N4 C32 119.2(10) . . ?
C28 N4 Ir1 115.9(8) . . ?
C32 N4 Ir1 124.8(8) . . ?
N4 C28 C29 121.3(11) . . ?
N4 C28 C23 117.2(10) . . ?
C29 C28 C23 121.5(11) . . ?
C30 C29 C28 118.7(10) . . ?
C31 C30 C29 119.9(11) . . ?
C31 C30 C33 117.7(11) . . ?
C29 C30 C33 122.4(11) . . ?
C30 C31 C32 117.9(11) . . ?
N4 C32 C31 122.7(11) . . ?
C34 C33 C30 177.2(15) . . ?
C33 C34 C35 178.8(16) . . ?
C44 C35 C34 121.4(12) . . ?
C44 C35 C40 120.0(12) . . ?
C34 C35 C40 118.6(12) . . ?
C41 C40 C35 118.6(12) . . ?
C41 C40 C45 120.7(12) . . ?
C35 C40 C45 120.6(12) . . ?
C42 C41 C40 121.3(12) . . ?
C42 C41 C46 121.1(12) . . ?
C40 C41 C46 117.6(12) . . ?
C43 C42 C41 118.7(12) . . ?
C43 C42 B1 119.3(13) . . ?
C41 C42 B1 121.9(13) . . ?
C42 C43 C44 119.9(12) . . ?
C42 C43 C47 122.1(12) . . ?
C44 C43 C47 118.1(13) . . ?
C35 C44 C43 121.4(13) . . ?
C35 C44 C48 119.3(12) . . ?
C43 C44 C48 119.3(12) . . ?
C58 B1 C42 118.9(14) . . ?
C58 B1 C49 120.8(12) . . ?
C42 B1 C49 120.3(13) . . ?
C54 C49 C50 117.8(12) . . ?
C54 C49 B1 121.0(12) . . ?
C50 C49 B1 120.9(12) . . ?
C51 C50 C49 119.4(14) . . ?
C51 C50 C55 119.4(13) . . ?
C49 C50 C55 121.2(13) . . ?
C50 C51 C52 124.0(14) . . ?
C53 C52 C51 115.8(13) . . ?
C53 C52 C56 122.6(15) . . ?
C51 C52 C56 121.5(13) . . ?
C52 C53 C54 122.6(14) . . ?
C49 C54 C53 120.3(13) . . ?
C49 C54 C57 124.2(13) . . ?
C53 C54 C57 115.2(13) . . ?
C59 C58 C63 115.2(14) . . ?
C59 C58 B1 122.6(14) . . ?
C63 C58 B1 122.2(14) . . ?
C60 C59 C58 122.7(15) . . ?
C60 C59 C64 117.2(14) . . ?
C58 C59 C64 120.1(14) . . ?
C61 C60 C59 121.8(16) . . ?
C60 C61 C62 117.7(15) . . ?
C60 C61 C65 122.5(15) . . ?
C62 C61 C65 119.7(15) . . ?
C61 C62 C63 122.1(15) . . ?
C62 C63 C58 120.6(14) . . ?
C62 C63 C66 117.6(13) . . ?
C58 C63 C66 121.7(14) . . ?
F3A B1A F2A 112.6(12) . . ?
F3A B1A F1A 110.4(12) . . ?
F2A B1A F1A 110.1(12) . . ?
F3A B1A F4A 109.0(12) . . ?
F2A B1A F4A 107.2(12) . . ?
F1A B1A F4A 107.2(11) . . ?
Cl1S C1S Cl2S 111.9(10) . . ?
C5S C4S C3S 111.3(17) . . ?
C4S C5S C6S 116.1(15) . . ?
C7S C6S C5S 115.8(14) . . ?
C8S C7S C6S 116.7(14) . . ?

loop_
_geom_bond_atom_site_label_1
_geom_bond_atom_site_label_2
_geom_bond_distance
_geom_bond_site_symmetry_2
_geom_bond_publ_flag
Ir1 C7 1.996(11) . ?
Ir1 C18 2.017(11) . ?
Ir1 N1 2.046(10) . ?
Ir1 N2 2.061(9) . ?
Ir1 N4 2.126(10) . ?
Ir1 N3 2.143(9) . ?
N1 C5 1.333(14) . ?
N1 C1 1.404(15) . ?
C1 C2 1.405(17) . ?
C1 C6 1.459(17) . ?
C2 C3 1.358(17) . ?
C3 C4 1.376(16) . ?
C4 C5 1.389(16) . ?
C6 C7 1.380(16) . ?
C6 C11 1.430(16) . ?
C7 C8 1.389(15) . ?
C8 C9 1.366(15) . ?
C9 C10 1.381(18) . ?
C10 C11 1.385(17) . ?
N2 C12 1.344(14) . ?
N2 C16 1.363(13) . ?
C12 C13 1.399(17) . ?
C12 C17 1.473(17) . ?
C13 C14 1.355(17) . ?
C14 C15 1.363(16) . ?
C15 C16 1.394(15) . ?
C17 C22 1.396(16) . ?
C17 C18 1.396(16) . ?
C18 C19 1.397(15) . ?
C19 C20 1.419(16) . ?
C20 C21 1.392(19) . ?
C21 C22 1.371(18) . ?
N3 C27 1.325(13) . ?
N3 C23 1.377(13) . ?
C23 C24 1.400(14) . ?
C23 C28 1.454(15) . ?
C24 C25 1.409(17) . ?
C25 C26 1.356(16) . ?
C26 C27 1.383(15) . ?
N4 C28 1.334(13) . ?
N4 C32 1.339(13) . ?
C28 C29 1.418(14) . ?
C29 C30 1.385(15) . ?
C30 C31 1.373(15) . ?
C30 C33 1.443(15) . ?
C31 C32 1.409(14) . ?
C33 C34 1.205(15) . ?
C34 C35 1.410(15) . ?
C35 C44 1.357(16) . ?
C35 C40 1.425(16) . ?
C40 C41 1.414(16) . ?
C40 C45 1.501(16) . ?
C41 C42 1.410(16) . ?
C41 C46 1.524(16) . ?
C42 C43 1.393(17) . ?
C42 B1 1.581(18) . ?
C43 C44 1.429(16) . ?
C43 C47 1.512(16) . ?
C44 C48 1.546(16) . ?
B1 C58 1.56(2) . ?
B1 C49 1.597(19) . ?
C49 C54 1.370(17) . ?
C49 C50 1.438(17) . ?
C50 C51 1.370(17) . ?
C50 C55 1.508(17) . ?
C51 C52 1.397(18) . ?
C52 C53 1.372(17) . ?
C52 C56 1.502(16) . ?
C53 C54 1.427(17) . ?
C54 C57 1.516(17) . ?
C58 C59 1.414(18) . ?
C58 C63 1.423(18) . ?
C59 C60 1.395(18) . ?
C59 C64 1.522(18) . ?
C60 C61 1.359(19) . ?
C61 C62 1.397(18) . ?
C61 C65 1.522(18) . ?
C62 C63 1.406(17) . ?
C63 C66 1.542(17) . ?
B1A F3A 1.359(17) . ?
B1A F2A 1.368(15) . ?
B1A F1A 1.388(15) . ?
B1A F4A 1.413(17) . ?
C1S Cl1S 1.741(14) . ?
C1S Cl2S 1.752(17) . ?
C3S C4S 1.53(2) . ?
C4S C5S 1.51(2) . ?
C5S C6S 1.549(19) . ?
C6S C7S 1.52(2) . ?
C7S C8S 1.490(19) . ?

loop_
_geom_torsion_atom_site_label_1
_geom_torsion_atom_site_label_2
_geom_torsion_atom_site_label_3
_geom_torsion_atom_site_label_4
_geom_torsion
_geom_torsion_site_symmetry_1
_geom_torsion_site_symmetry_2
_geom_torsion_site_symmetry_3
_geom_torsion_site_symmetry_4
_geom_torsion_publ_flag
C5 N1 C1 C2 -0.4(17) . . . . ?
Ir1 N1 C1 C2 179.3(9) . . . . ?
C5 N1 C1 C6 177.0(10) . . . . ?
Ir1 N1 C1 C6 -3.3(12) . . . . ?
N1 C1 C2 C3 0.0(18) . . . . ?
C6 C1 C2 C3 -177.0(12) . . . . ?
C1 C2 C3 C4 -1(2) . . . . ?
C2 C3 C4 C5 2(2) . . . . ?
C1 N1 C5 C4 1.7(18) . . . . ?
Ir1 N1 C5 C4 -177.9(9) . . . . ?
C3 C4 C5 N1 -2.6(19) . . . . ?
N1 C1 C6 C7 3.1(15) . . . . ?
C2 C1 C6 C7 -179.8(12) . . . . ?
N1 C1 C6 C11 -178.7(10) . . . . ?
C2 C1 C6 C11 -1.6(19) . . . . ?
C11 C6 C7 C8 0.5(17) . . . . ?
C1 C6 C7 C8 178.5(10) . . . . ?
C11 C6 C7 Ir1 -179.5(9) . . . . ?
C1 C6 C7 Ir1 -1.4(13) . . . . ?
C6 C7 C8 C9 0.1(18) . . . . ?
Ir1 C7 C8 C9 -180.0(10) . . . . ?
C7 C8 C9 C10 -1(2) . . . . ?
C8 C9 C10 C11 2(2) . . . . ?
C9 C10 C11 C6 -1.5(19) . . . . ?
C7 C6 C11 C10 0.2(18) . . . . ?
C1 C6 C11 C10 -177.8(11) . . . . ?
C16 N2 C12 C13 -0.9(17) . . . . ?
Ir1 N2 C12 C13 177.0(9) . . . . ?
C16 N2 C12 C17 -178.5(10) . . . . ?
Ir1 N2 C12 C17 -0.5(13) . . . . ?
N2 C12 C13 C14 0.3(19) . . . . ?
C17 C12 C13 C14 177.5(12) . . . . ?
C12 C13 C14 C15 2(2) . . . . ?
C13 C14 C15 C16 -4.1(19) . . . . ?
C12 N2 C16 C15 -1.0(17) . . . . ?
Ir1 N2 C16 C15 -178.8(8) . . . . ?
C14 C15 C16 N2 3.5(18) . . . . ?
N2 C12 C17 C22 -179.6(11) . . . . ?
C13 C12 C17 C22 3(2) . . . . ?
N2 C12 C17 C18 -3.0(16) . . . . ?
C13 C12 C17 C18 179.7(12) . . . . ?
C22 C17 C18 C19 -3.0(18) . . . . ?
C12 C17 C18 C19 -179.7(11) . . . . ?
C22 C17 C18 Ir1 -178.3(10) . . . . ?
C12 C17 C18 Ir1 5.1(14) . . . . ?
C17 C18 C19 C20 3.7(19) . . . . ?
Ir1 C18 C19 C20 178.2(10) . . . . ?
C18 C19 C20 C21 -4(2) . . . . ?
C19 C20 C21 C22 3(2) . . . . ?
C20 C21 C22 C17 -3(2) . . . . ?
C18 C17 C22 C21 3(2) . . . . ?
C12 C17 C22 C21 179.1(13) . . . . ?
C27 N3 C23 C24 5.5(16) . . . . ?
Ir1 N3 C23 C24 -170.3(8) . . . . ?
C27 N3 C23 C28 -176.2(10) . . . . ?
Ir1 N3 C23 C28 8.0(12) . . . . ?
N3 C23 C24 C25 -4.0(17) . . . . ?
C28 C23 C24 C25 177.9(11) . . . . ?
C23 C24 C25 C26 1.7(18) . . . . ?
C24 C25 C26 C27 -1.0(19) . . . . ?
C23 N3 C27 C26 -4.8(17) . . . . ?
Ir1 N3 C27 C26 170.5(9) . . . . ?
C25 C26 C27 N3 2.6(19) . . . . ?
C32 N4 C28 C29 -2.5(17) . . . . ?
Ir1 N4 C28 C29 173.6(8) . . . . ?
C32 N4 C28 C23 175.2(10) . . . . ?
Ir1 N4 C28 C23 -8.7(13) . . . . ?
N3 C23 C28 N4 0.4(15) . . . . ?
C24 C23 C28 N4 178.6(11) . . . . ?
N3 C23 C28 C29 178.1(10) . . . . ?
C24 C23 C28 C29 -3.7(17) . . . . ?
N4 C28 C29 C30 -2.1(17) . . . . ?
C23 C28 C29 C30 -179.7(10) . . . . ?
C28 C29 C30 C31 5.2(17) . . . . ?
C28 C29 C30 C33 -176.9(11) . . . . ?
C29 C30 C31 C32 -3.7(18) . . . . ?
C33 C30 C31 C32 178.3(11) . . . . ?
C28 N4 C32 C31 4.1(18) . . . . ?
Ir1 N4 C32 C31 -171.6(9) . . . . ?
C30 C31 C32 N4 -1.0(19) . . . . ?
C44 C35 C40 C41 -1.0(19) . . . . ?
C34 C35 C40 C41 179.9(12) . . . . ?
C44 C35 C40 C45 -177.8(12) . . . . ?
C34 C35 C40 C45 3.2(18) . . . . ?
C35 C40 C41 C42 2.6(19) . . . . ?
C45 C40 C41 C42 179.4(12) . . . . ?
C35 C40 C41 C46 -177.4(11) . . . . ?
C45 C40 C41 C46 -0.6(19) . . . . ?
C40 C41 C42 C43 -3(2) . . . . ?
C46 C41 C42 C43 177.3(12) . . . . ?
C40 C41 C42 B1 175.4(12) . . . . ?
C46 C41 C42 B1 -5(2) . . . . ?
C41 C42 C43 C44 1.2(19) . . . . ?
B1 C42 C43 C44 -177.0(12) . . . . ?
C41 C42 C43 C47 179.6(12) . . . . ?
B1 C42 C43 C47 1(2) . . . . ?
C34 C35 C44 C43 178.6(12) . . . . ?
C40 C35 C44 C43 -0.4(19) . . . . ?
C34 C35 C44 C48 -2.4(18) . . . . ?
C40 C35 C44 C48 178.6(11) . . . . ?
C42 C43 C44 C35 0(2) . . . . ?
C47 C43 C44 C35 -178.1(12) . . . . ?
C42 C43 C44 C48 -178.6(11) . . . . ?
C47 C43 C44 C48 2.9(18) . . . . ?
C43 C42 B1 C58 122.3(15) . . . . ?
C41 C42 B1 C58 -55.8(19) . . . . ?
C43 C42 B1 C49 -59.4(18) . . . . ?
C41 C42 B1 C49 122.5(15) . . . . ?
C58 B1 C49 C54 138.9(15) . . . . ?
C42 B1 C49 C54 -39(2) . . . . ?
C58 B1 C49 C50 -47(2) . . . . ?
C42 B1 C49 C50 134.3(14) . . . . ?
C54 C49 C50 C51 -2(2) . . . . ?
B1 C49 C50 C51 -175.9(13) . . . . ?
C54 C49 C50 C55 177.8(14) . . . . ?
B1 C49 C50 C55 4(2) . . . . ?
C49 C50 C51 C52 -1(2) . . . . ?
C55 C50 C51 C52 179.3(14) . . . . ?
C50 C51 C52 C53 2(2) . . . . ?
C50 C51 C52 C56 -177.1(14) . . . . ?
C51 C52 C53 C54 0(2) . . . . ?
C56 C52 C53 C54 178.7(13) . . . . ?
C50 C49 C54 C53 4(2) . . . . ?
B1 C49 C54 C53 177.5(13) . . . . ?
C50 C49 C54 C57 176.6(13) . . . . ?
B1 C49 C54 C57 -10(2) . . . . ?
C52 C53 C54 C49 -3(2) . . . . ?
C52 C53 C54 C57 -176.0(13) . . . . ?
C42 B1 C58 C59 134.3(15) . . . . ?
C49 B1 C58 C59 -44(2) . . . . ?
C42 B1 C58 C63 -48(2) . . . . ?
C49 B1 C58 C63 134.1(14) . . . . ?
C63 C58 C59 C60 1(2) . . . . ?
B1 C58 C59 C60 179.2(14) . . . . ?
C63 C58 C59 C64 179.9(13) . . . . ?
B1 C58 C59 C64 -2(2) . . . . ?
C58 C59 C60 C61 -1(3) . . . . ?
C64 C59 C60 C61 -179.5(14) . . . . ?
C59 C60 C61 C62 0(2) . . . . ?
C59 C60 C61 C65 -176.8(15) . . . . ?
C60 C61 C62 C63 0(2) . . . . ?
C65 C61 C62 C63 176.9(14) . . . . ?
C61 C62 C63 C58 0(2) . . . . ?
C61 C62 C63 C66 -178.4(13) . . . . ?
C59 C58 C63 C62 -1(2) . . . . ?
B1 C58 C63 C62 -179.2(13) . . . . ?
C59 C58 C63 C66 177.9(13) . . . . ?
B1 C58 C63 C66 0(2) . . . . ?
C3S C4S C5S C6S -178.8(14) . . . . ?
C4S C5S C6S C7S 178.6(14) . . . . ?
C5S C6S C7S C8S 179.3(14) . . . . ?
